data_4517244
loop_
_publ_author_name
'Ma, Fulong'
'Zhao, Guimin'
'Zheng, Yu'
'He, Fangru'
'Hasrat, Kamran'
'Qi, Zhengjian'

_publ_section_title
;
 Molecular engineering of thermally activated delayed fluorescence
 emitters with aggregation-induced emission via introducing intramolecular
 hydrogen-bonding interactions for efficient solution-processed non-doped
 OLEDs.
;
_journal_name_full 'ACS applied materials &amp; interfaces'
_journal_paper_doi 10.1021/acsami.9b17545
_journal_year 2019
_chemical_formula_sum 'C48 H46 N2 O'
_chemical_formula_weight 666.870
_space_group_IT_number 1
_space_group_name_Hall 'P 1'
_space_group_name_H-M_alt 'P 1'
_symmetry_Int_Tables_number 1
_symmetry_space_group_name_Hall 'P 1'
_symmetry_space_group_name_H-M 'P 1'
_audit_creation_date 2019-07-07
_audit_creation_method 'Olex2 1.2 (compiled 2018.05.29 svn.r3508 for OlexSys, GUI svn.r5506)''
_audit_update_record 2019-07-07
_cell_angle_alpha 63.389(7)
_cell_angle_beta 79.307(7)
_cell_angle_gamma 73.274(7)
_cell_formula_units_Z 1
_cell_length_a 7.7759(18)
_cell_length_b 11.885(3)
_cell_length_c 12.078(3)
_cell_volume 953.7(4)
_refine_ls_R_factor_all 0.204
_cod_data_source_file am9b17545_si_002.cif
_cod_data_source_block 222
_cod_original_sg_symbol_Hall P_1
_cod_database_code 4517244

loop_
_symmetry_equiv_pos_site_id
_symmetry_equiv_pos_as_xyz
1 x,y,z

loop_
_atom_site_aniso_label
_atom_site_aniso_U_11
_atom_site_aniso_U_22
_atom_site_aniso_U_33
_atom_site_aniso_U_12
_atom_site_aniso_U_13
_atom_site_aniso_U_23
N2 0.039(2) 0.049(3) 0.044(2) -0.010(2) 0.008(2) -0.025(2)
N1 0.031(2) 0.052(3) 0.055(3) 0.0042(19) -0.011(2) -0.030(2)
C29 0.033(3) 0.032(3) 0.037(3) -0.003(2) 0.004(2) -0.014(2)
C34 0.035(3) 0.035(3) 0.037(3) -0.003(2) -0.003(2) -0.015(2)
O1 0.071(3) 0.108(3) 0.040(2) 0.031(2) -0.0070(19) -0.020(2)
C23 0.039(3) 0.041(3) 0.039(3) 0.002(2) -0.001(2) -0.017(2)
C44 0.036(3) 0.041(3) 0.046(3) -0.007(2) -0.003(2) -0.019(3)
C39 0.041(3) 0.039(3) 0.034(3) -0.008(2) 0.001(2) -0.015(2)
C25 0.029(3) 0.064(3) 0.058(4) -0.003(2) -0.002(3) -0.029(3)
C16 0.034(3) 0.046(3) 0.047(3) -0.001(3) -0.004(3) -0.022(3)
C20 0.032(3) 0.049(3) 0.052(3) -0.004(3) 0.003(2) -0.019(3)
C26 0.034(3) 0.046(3) 0.040(3) -0.003(2) -0.003(2) -0.021(2)
C10 0.034(3) 0.043(3) 0.051(3) -0.010(3) 0.002(2) -0.024(3)
C28 0.029(3) 0.055(3) 0.045(3) 0.003(2) -0.009(2) -0.022(2)
C27 0.040(3) 0.054(3) 0.046(3) -0.004(2) 0.000(3) -0.027(3)
C18 0.052(3) 0.046(3) 0.044(3) 0.000(3) 0.000(3) -0.010(2)
C21 0.039(3) 0.042(3) 0.048(3) -0.003(3) 0.002(3) -0.013(2)
C19 0.038(3) 0.045(3) 0.039(3) -0.001(2) 0.003(2) -0.020(3)
C9 0.039(3) 0.044(3) 0.045(3) -0.013(3) 0.000(2) -0.020(2)
C15 0.035(3) 0.038(3) 0.063(3) -0.008(3) -0.001(3) -0.021(3)
C24 0.041(3) 0.058(3) 0.039(3) 0.001(3) -0.011(2) -0.022(2)
C32 0.051(3) 0.042(3) 0.049(3) -0.010(3) 0.004(3) -0.017(3)
C33 0.050(3) 0.049(3) 0.043(3) -0.011(3) 0.007(3) -0.021(3)
C30 0.048(3) 0.051(3) 0.046(3) -0.004(3) 0.002(3) -0.029(3)
C43 0.047(3) 0.063(4) 0.053(3) -0.017(3) 0.006(3) -0.028(3)
C11 0.043(3) 0.056(3) 0.067(4) -0.004(3) -0.008(3) -0.033(3)
C8 0.052(3) 0.057(3) 0.063(4) -0.008(3) -0.004(3) -0.031(3)
C41 0.066(4) 0.040(3) 0.041(3) -0.010(3) -0.012(3) -0.012(2)
C3 0.031(3) 0.039(3) 0.062(3) -0.007(2) -0.004(3) -0.014(3)
C40 0.055(3) 0.045(3) 0.037(3) -0.005(3) -0.002(2) -0.015(3)
C22 0.042(3) 0.059(4) 0.043(3) 0.004(3) -0.003(3) -0.023(3)
C4 0.036(3) 0.043(3) 0.049(3) -0.010(3) -0.007(2) -0.013(3)
C17 0.033(3) 0.063(4) 0.053(3) -0.003(3) 0.013(2) -0.025(3)
C42 0.056(3) 0.050(3) 0.061(4) -0.020(3) -0.006(3) -0.018(3)
C31 0.051(3) 0.045(3) 0.061(4) -0.014(3) 0.001(3) -0.026(3)
C14 0.061(4) 0.046(3) 0.088(4) 0.006(3) -0.011(3) -0.035(3)
C7 0.071(4) 0.090(5) 0.066(4) -0.023(4) -0.003(3) -0.043(4)
C35 0.068(4) 0.057(3) 0.058(4) -0.035(3) 0.020(3) -0.021(3)
C12 0.063(4) 0.065(4) 0.081(4) -0.009(3) -0.020(3) -0.040(3)
C6 0.079(5) 0.102(5) 0.069(4) -0.022(4) -0.019(4) -0.040(4)
C1 0.060(4) 0.052(4) 0.094(4) 0.001(3) -0.028(3) -0.014(3)
C45 0.095(5) 0.050(4) 0.063(4) -0.006(3) -0.018(4) -0.030(3)
C5 0.059(4) 0.071(4) 0.065(4) -0.009(3) -0.021(3) -0.019(3)
C2 0.047(3) 0.091(4) 0.097(4) -0.028(3) 0.011(3) -0.044(4)
C13 0.085(5) 0.067(4) 0.097(5) -0.012(4) -0.013(4) -0.052(4)
C48 0.104(5) 0.072(4) 0.096(5) -0.033(4) 0.005(4) -0.048(4)
C37 0.079(8) 0.088(10) 0.063(6) -0.040(7) 0.007(6) 0.007(6)
C46 0.277(11) 0.124(6) 0.083(5) -0.123(7) 0.069(6) -0.077(5)
C38 0.061(6) 0.100(9) 0.068(8) -0.010(6) 0.016(5) -0.021(5)
C47 0.205(9) 0.172(8) 0.217(10) 0.081(7) -0.158(8) -0.153(8)
C36 0.119(11) 0.127(12) 0.115(9) -0.087(11) 0.049(9) -0.072(9)
C36A 0.060(14) 0.18(4) 0.08(2) -0.060(19) 0.031(15) -0.01(2)
C38A 0.11(3) 0.08(3) 0.057(13) -0.03(2) 0.028(14) -0.021(17)
C37A 0.14(3) 0.057(11) 0.09(3) -0.053(14) 0.05(2) -0.016(14)

loop_
_atom_site_label
_atom_site_type_symbol
_atom_site_fract_x
_atom_site_fract_y
_atom_site_fract_z
_atom_site_occupancy
_atom_site_symmetry_multiplicity
_atom_site_Wyckoff_symbol
_atom_site_calc_flag
_atom_site_thermal_displace_type
_atom_site_U_iso_or_equiv
N2 N -0.5668(5) -0.7013(3) -0.2828(3) 1.000 1 a d Uani 0.0436(10)
N1 N 0.6285(5) -1.1614(3) -0.5203(3) 1.000 1 a d Uani 0.0454(10)
C29 C -0.6887(5) -0.7786(4) -0.2124(4) 1.000 1 a d Uani 0.0364(11)
C34 C -0.7641(6) -0.7474(4) -0.1122(4) 1.000 1 a d Uani 0.0371(11)
O1 O -0.0631(5) -0.7250(4) -0.7563(3) 1.000 1 a d Uani 0.0888(14)
C23 C -0.1741(6) -0.7691(4) -0.5492(4) 1.000 1 a d Uani 0.0422(12)
C44 C -0.5639(6) -0.6232(4) -0.2247(4) 1.000 1 a d Uani 0.0410(12)
C39 C -0.6831(6) -0.6482(4) -0.1200(4) 1.000 1 a d Uani 0.0390(11)
C25 C -0.4850(6) -0.7139(4) -0.4818(4) 1.000 1 a d Uani 0.0510(13)
H25 H -0.6062 -0.6925 -0.4957 1.000 1 a calc Uiso 0.06100
C16 C 0.4609(6) -1.0659(4) -0.5465(4) 1.000 1 a d Uani 0.0431(12)
C20 C 0.1466(6) -0.9990(4) -0.5032(4) 1.000 1 a d Uani 0.0469(12)
H20 H 0.0434 -1.0153 -0.4517 1.000 1 a calc Uiso 0.05600
C26 C -0.4351(6) -0.7227(4) -0.3737(4) 1.000 1 a d Uani 0.0406(12)
C10 C 0.6740(6) -1.2476(4) -0.5771(4) 1.000 1 a d Uani 0.0413(12)
C28 C -0.1270(6) -0.7766(4) -0.4415(4) 1.000 1 a d Uani 0.0447(12)
H28 H -0.0059 -0.7987 -0.4267 1.000 1 a calc Uiso 0.05400
C27 C -0.2558(6) -0.7519(4) -0.3550(4) 1.000 1 a d Uani 0.0463(12)
H27 H -0.2212 -0.7551 -0.2838 1.000 1 a calc Uiso 0.05600
C18 C 0.2927(6) -0.8606(5) -0.6810(4) 1.000 1 a d Uani 0.0535(14)
H18 H 0.2886 -0.7839 -0.7524 1.000 1 a calc Uiso 0.06400
C21 C 0.3074(6) -1.0905(4) -0.4739(4) 1.000 1 a d Uani 0.0475(12)
H21 H 0.3110 -1.1690 -0.4046 1.000 1 a calc Uiso 0.05700
C19 C 0.1368(6) -0.8837(4) -0.6079(4) 1.000 1 a d Uani 0.0427(12)
C9 C 0.7265(6) -1.1804(4) -0.4244(4) 1.000 1 a d Uani 0.0419(12)
C15 C 0.8312(6) -1.3449(4) -0.5504(4) 1.000 1 a d Uani 0.0460(13)
C24 C -0.3556(6) -0.7365(4) -0.5695(4) 1.000 1 a d Uani 0.0470(13)
H24 H -0.3901 -0.7300 -0.6422 1.000 1 a calc Uiso 0.05600
C32 C -0.9485(6) -0.9012(5) -0.0469(4) 1.000 1 a d Uani 0.0496(13)
C33 C -0.8927(6) -0.8080(5) -0.0311(4) 1.000 1 a d Uani 0.0486(13)
H33 H -0.9430 -0.7865 0.0350 1.000 1 a calc Uiso 0.05800
C30 C -0.7386(6) -0.8713(4) -0.2298(4) 1.000 1 a d Uani 0.0472(13)
H30 H -0.6870 -0.8933 -0.2954 1.000 1 a calc Uiso 0.05700
C43 C -0.4708(6) -0.5273(5) -0.2621(5) 1.000 1 a d Uani 0.0534(13)
H43 H -0.3976 -0.5061 -0.3353 1.000 1 a calc Uiso 0.06400
C11 C 0.5617(6) -1.2347(5) -0.6612(4) 1.000 1 a d Uani 0.0533(14)
H11 H 0.4561 -1.1700 -0.6776 1.000 1 a calc Uiso 0.06400
C8 C 0.6679(7) -1.1001(5) -0.3628(5) 1.000 1 a d Uani 0.0558(14)
H8 H 0.5672 -1.0320 -0.3885 1.000 1 a calc Uiso 0.06700
C41 C -0.6023(7) -0.4910(5) -0.0768(5) 1.000 1 a d Uani 0.0500(13)
C3 C 0.9613(6) -1.3634(4) -0.4612(4) 1.000 1 a d Uani 0.0470(13)
C40 C -0.7016(6) -0.5811(4) -0.0465(4) 1.000 1 a d Uani 0.0484(13)
H40 H -0.7815 -0.5976 0.0234 1.000 1 a calc Uiso 0.05800
C22 C -0.0379(6) -0.7880(5) -0.6463(5) 1.000 1 a d Uani 0.0515(14)
C4 C 0.8807(6) -1.2794(4) -0.3904(4) 1.000 1 a d Uani 0.0446(12)
C17 C 0.4552(6) -0.9500(5) -0.6496(5) 1.000 1 a d Uani 0.0535(13)
H17 H 0.5602 -0.9320 -0.6979 1.000 1 a calc Uiso 0.06400
C42 C -0.4909(7) -0.4647(5) -0.1869(5) 1.000 1 a d Uani 0.0556(14)
H42 H -0.4271 -0.4014 -0.2103 1.000 1 a calc Uiso 0.06700
C31 C -0.8684(6) -0.9313(4) -0.1464(4) 1.000 1 a d Uani 0.0505(13)
H31 H -0.9030 -0.9940 -0.1576 1.000 1 a calc Uiso 0.06100
C14 C 0.8696(7) -1.4234(5) -0.6135(5) 1.000 1 a d Uani 0.0656(16)
H14 H 0.9757 -1.4876 -0.5989 1.000 1 a calc Uiso 0.07900
C7 C 0.7553(8) -1.1191(6) -0.2652(5) 1.000 1 a d Uani 0.0708(16)
H7 H 0.7125 -1.0655 -0.2239 1.000 1 a calc Uiso 0.08500
C35 C -1.0931(8) -0.9664(5) 0.0429(5) 1.000 1 a d Uani 0.0611(14)
C12 C 0.6027(7) -1.3146(5) -0.7201(5) 1.000 1 a d Uani 0.0649(15)
H12 H 0.5258 -1.3043 -0.7762 1.000 1 a calc Uiso 0.07800
C6 C 0.9049(9) -1.2166(7) -0.2288(6) 1.000 1 a d Uani 0.0797(18)
H6 H 0.9647 -1.2308 -0.1621 1.000 1 a calc Uiso 0.09600
C1 C 1.0107(7) -1.5060(5) -0.3695(5) 1.000 1 a d Uani 0.0753(17)
H1A H 0.9050 -1.5309 -0.3198 1.000 1 a calc Uiso 0.11300
H1B H 1.0988 -1.5178 -0.3168 1.000 1 a calc Uiso 0.11300
H1C H 1.0593 -1.5586 -0.4146 1.000 1 a calc Uiso 0.11300
C45 C -0.6006(8) -0.4272(5) 0.0073(5) 1.000 1 a d Uani 0.0674(16)
C5 C 0.9669(7) -1.2943(5) -0.2918(5) 1.000 1 a d Uani 0.0673(16)
H5 H 1.0709 -1.3595 -0.2674 1.000 1 a calc Uiso 0.08100
C2 C 1.1353(6) -1.3242(6) -0.5352(5) 1.000 1 a d Uani 0.0759(17)
H2A H 1.1877 -1.3763 -0.5804 1.000 1 a calc Uiso 0.11400
H2B H 1.2192 -1.3375 -0.4789 1.000 1 a calc Uiso 0.11400
H2C H 1.1072 -1.2346 -0.5923 1.000 1 a calc Uiso 0.11400
C13 C 0.7583(8) -1.4105(5) -0.6962(5) 1.000 1 a d Uani 0.0763(17)
H13 H 0.7877 -1.4660 -0.7355 1.000 1 a calc Uiso 0.09200
C48 C -0.6258(8) -0.2829(5) -0.0652(5) 1.000 1 a d Uani 0.0847(19)
H48A H -0.5302 -0.2650 -0.1289 1.000 1 a calc Uiso 0.12700
H48B H -0.6239 -0.2447 -0.0104 1.000 1 a calc Uiso 0.12700
H48C H -0.7392 -0.2473 -0.1025 1.000 1 a calc Uiso 0.12700
C37 C -1.0315(17) -1.0357(14) 0.1678(11) 0.74(2) 1 a d Uani 0.088(4)
H37A H -0.9235 -1.1005 0.1690 0.74(2) 1 a calc Uiso 0.13300
H37B H -1.1229 -1.0763 0.2238 0.74(2) 1 a calc Uiso 0.13300
H37C H -1.0075 -0.9761 0.1931 0.74(2) 1 a calc Uiso 0.13300
C46 C -0.7514(13) -0.4496(7) 0.1093(6) 1.000 1 a d Uani 0.143(4)
H46A H -0.8654 -0.4113 0.0728 1.000 1 a calc Uiso 0.21400
H46B H -0.7435 -0.4108 0.1623 1.000 1 a calc Uiso 0.21400
H46C H -0.7403 -0.5409 0.1572 1.000 1 a calc Uiso 0.21400
C38 C -1.2665(15) -0.8580(12) 0.0421(12) 0.74(2) 1 a d Uani 0.087(4)
H38A H -1.2457 -0.8107 0.0833 0.74(2) 1 a calc Uiso 0.13000
H38B H -1.3658 -0.8971 0.0846 0.74(2) 1 a calc Uiso 0.13000
H38C H -1.2938 -0.8000 -0.0420 0.74(2) 1 a calc Uiso 0.13000
C47 C -0.4150(12) -0.4810(9) 0.0607(9) 1.000 1 a d Uani 0.179(5)
H47A H -0.4020 -0.5708 0.1165 1.000 1 a calc Uiso 0.26800
H47B H -0.4037 -0.4337 0.1049 1.000 1 a calc Uiso 0.26800
H47C H -0.3230 -0.4722 -0.0057 1.000 1 a calc Uiso 0.26800
C36 C -1.1517(19) -1.0524(14) -0.0013(13) 0.74(2) 1 a d Uani 0.107(6)
H36A H -1.2124 -0.9990 -0.0766 0.74(2) 1 a calc Uiso 0.16100
H36B H -1.2317 -1.0997 0.0615 0.74(2) 1 a calc Uiso 0.16100
H36C H -1.0475 -1.1120 -0.0163 0.74(2) 1 a calc Uiso 0.16100
C36A C -1.261(5) -0.919(5) 0.006(4) 0.26(2) 1 a d Uani 0.123(19)
H36D H -1.2883 -0.8261 -0.0280 0.26(2) 1 a calc Uiso 0.18500
H36E H -1.3438 -0.9508 0.0759 0.26(2) 1 a calc Uiso 0.18500
H36F H -1.2713 -0.9457 -0.0560 0.26(2) 1 a calc Uiso 0.18500
C38A C -1.087(6) -0.965(4) 0.184(3) 0.26(2) 1 a d Uani 0.090(11)
H38D H -0.9641 -0.9898 0.2052 0.26(2) 1 a calc Uiso 0.13500
H38E H -1.1521 -1.0252 0.2472 0.26(2) 1 a calc Uiso 0.13500
H38F H -1.1410 -0.8797 0.1798 0.26(2) 1 a calc Uiso 0.13500
C37A C -1.014(6) -1.125(2) 0.088(4) 0.26(2) 1 a d Uani 0.104(16)
H37D H -0.9911 -1.1443 0.0169 0.26(2) 1 a calc Uiso 0.15600
H37E H -1.1008 -1.1694 0.1451 0.26(2) 1 a calc Uiso 0.15600
H37F H -0.9040 -1.1516 0.1277 0.26(2) 1 a calc Uiso 0.15600

loop_
_atom_type_symbol
N
C
O
H

loop_
_geom_angle_atom_site_label_1
_geom_angle_atom_site_label_2
_geom_angle_atom_site_label_3
_geom_angle
_geom_angle_publ_flag
C29 N2 C26 125.8(3) no
C44 N2 C29 107.6(3) no
C44 N2 C26 124.5(3) no
C10 N1 C16 118.5(4) no
C9 N1 C16 119.3(4) no
C9 N1 C10 121.3(4) no
C34 C29 N2 108.9(4) no
C30 C29 N2 130.3(4) no
C30 C29 C34 120.9(4) no
C29 C34 C39 107.1(4) no
C33 C34 C29 119.9(4) no
C33 C34 C39 133.0(4) no
C28 C23 C24 118.6(4) no
C28 C23 C22 122.0(4) no
C24 C23 C22 119.3(4) no
C39 C44 N2 109.8(4) no
C43 C44 N2 129.0(4) no
C43 C44 C39 121.1(4) no
C44 C39 C34 106.7(4) no
C44 C39 C40 119.7(4) no
C40 C39 C34 133.6(4) no
C26 C25 H25 119.80 no
C26 C25 C24 120.4(4) no
C24 C25 H25 119.80 no
C21 C16 N1 121.0(4) no
C21 C16 C17 120.0(4) no
C17 C16 N1 118.9(4) no
C21 C20 H20 119.50 no
C19 C20 H20 119.50 no
C19 C20 C21 121.0(4) no
C25 C26 N2 120.7(4) no
C27 C26 N2 119.9(4) no
C27 C26 C25 119.4(4) no
C15 C10 N1 120.5(4) no
C11 C10 N1 119.7(4) no
C11 C10 C15 119.8(4) no
C23 C28 H28 119.40 no
C23 C28 C27 121.2(4) no
C27 C28 H28 119.40 no
C26 C27 C28 120.2(4) no
C26 C27 H27 119.90 no
C28 C27 H27 119.90 no
C19 C18 H18 119.50 no
C19 C18 C17 120.9(4) no
C17 C18 H18 119.50 no
C16 C21 C20 120.0(4) no
C16 C21 H21 120.00 no
C20 C21 H21 120.00 no
C20 C19 C22 121.7(4) no
C18 C19 C20 118.3(4) no
C18 C19 C22 119.9(4) no
C8 C9 N1 119.7(4) no
C4 C9 N1 120.3(4) no
C4 C9 C8 120.0(4) no
C10 C15 C3 122.7(4) no
C14 C15 C10 117.0(4) no
C14 C15 C3 120.3(4) no
C23 C24 H24 119.90 no
C25 C24 C23 120.2(4) no
C25 C24 H24 119.90 no
C33 C32 C35 120.2(4) no
C31 C32 C33 117.7(4) no
C31 C32 C35 122.1(4) no
C34 C33 C32 120.8(4) no
C34 C33 H33 119.60 no
C32 C33 H33 119.60 no
C29 C30 H30 120.90 no
C29 C30 C31 118.1(4) no
C31 C30 H30 120.90 no
C44 C43 H43 121.30 no
C42 C43 C44 117.4(4) no
C42 C43 H43 121.30 no
C10 C11 H11 119.20 no
C12 C11 C10 121.5(5) no
C12 C11 H11 119.20 no
C9 C8 H8 119.30 no
C7 C8 C9 121.4(5) no
C7 C8 H8 119.30 no
C40 C41 C42 117.4(4) no
C40 C41 C45 122.7(5) no
C42 C41 C45 119.9(5) no
C15 C3 C4 111.1(4) no
C15 C3 C1 110.0(4) no
C15 C3 C2 109.2(4) no
C4 C3 C1 109.8(4) no
C4 C3 C2 108.4(4) no
C1 C3 C2 108.3(4) no
C39 C40 H40 119.70 no
C41 C40 C39 120.6(4) no
C41 C40 H40 119.70 no
O1 C22 C23 121.6(4) no
O1 C22 C19 119.5(4) no
C23 C22 C19 118.8(4) no
C9 C4 C3 122.6(4) no
C9 C4 C5 116.7(4) no
C5 C4 C3 120.5(4) no
C16 C17 C18 119.8(4) no
C16 C17 H17 120.10 no
C18 C17 H17 120.10 no
C43 C42 C41 123.7(5) no
C43 C42 H42 118.20 no
C41 C42 H42 118.20 no
C32 C31 H31 118.70 no
C30 C31 C32 122.6(4) no
C30 C31 H31 118.70 no
C15 C14 H14 118.50 no
C13 C14 C15 123.0(5) no
C13 C14 H14 118.50 no
C8 C7 H7 120.10 no
C6 C7 C8 119.7(6) no
C6 C7 H7 120.10 no
C32 C35 C38 108.2(6) no
C32 C35 C36 111.5(5) no
C32 C35 C38A 108.6(13) no
C32 C35 C37A 106.8(10) no
C37 C35 C32 109.8(6) no
C37 C35 C38 108.6(7) no
C37 C35 C36 113.2(7) no
C36 C35 C38 105.3(7) no
C36A C35 C32 116.6(17) no
C36A C35 C38A 110.(2) no
C36A C35 C37A 116.(2) no
C37A C35 C38A 96.6(16) no
C11 C12 H12 120.20 no
C11 C12 C13 119.6(5) no
C13 C12 H12 120.20 no
C7 C6 H6 120.40 no
C7 C6 C5 119.2(5) no
C5 C6 H6 120.40 no
C3 C1 H1A 109.50 no
C3 C1 H1B 109.50 no
C3 C1 H1C 109.50 no
H1A C1 H1B 109.50 no
H1A C1 H1C 109.50 no
H1B C1 H1C 109.50 no
C41 C45 C46 111.8(5) no
C41 C45 C47 107.6(4) no
C48 C45 C41 110.8(4) no
C48 C45 C46 107.1(5) no
C48 C45 C47 107.8(6) no
C46 C45 C47 111.7(6) no
C4 C5 H5 118.50 no
C6 C5 C4 122.9(5) no
C6 C5 H5 118.50 no
C3 C2 H2A 109.50 no
C3 C2 H2B 109.50 no
C3 C2 H2C 109.50 no
H2A C2 H2B 109.50 no
H2A C2 H2C 109.50 no
H2B C2 H2C 109.50 no
C14 C13 C12 119.0(5) no
C14 C13 H13 120.50 no
C12 C13 H13 120.50 no
C45 C48 H48A 109.50 no
C45 C48 H48B 109.50 no
C45 C48 H48C 109.50 no
H48A C48 H48B 109.50 no
H48A C48 H48C 109.50 no
H48B C48 H48C 109.50 no
C35 C37 H37A 109.50 no
C35 C37 H37B 109.50 no
C35 C37 H37C 109.50 no
H37A C37 H37B 109.50 no
H37A C37 H37C 109.50 no
H37B C37 H37C 109.50 no
C45 C46 H46A 109.50 no
C45 C46 H46B 109.50 no
C45 C46 H46C 109.50 no
H46A C46 H46B 109.50 no
H46A C46 H46C 109.50 no
H46B C46 H46C 109.50 no
C35 C38 H38A 109.50 no
C35 C38 H38B 109.50 no
C35 C38 H38C 109.50 no
H38A C38 H38B 109.50 no
H38A C38 H38C 109.50 no
H38B C38 H38C 109.50 no
C45 C47 H47A 109.50 no
C45 C47 H47B 109.50 no
C45 C47 H47C 109.50 no
H47A C47 H47B 109.50 no
H47A C47 H47C 109.50 no
H47B C47 H47C 109.50 no
C35 C36 H36A 109.50 no
C35 C36 H36B 109.50 no
C35 C36 H36C 109.50 no
H36A C36 H36B 109.50 no
H36A C36 H36C 109.50 no
H36B C36 H36C 109.50 no
C35 C36A H36D 109.50 no
C35 C36A H36E 109.50 no
C35 C36A H36F 109.50 no
H36D C36A H36E 109.50 no
H36D C36A H36F 109.50 no
H36E C36A H36F 109.50 no
C35 C38A H38D 109.50 no
C35 C38A H38E 109.50 no
C35 C38A H38F 109.50 no
H38D C38A H38E 109.50 no
H38D C38A H38F 109.50 no
H38E C38A H38F 109.50 no
C35 C37A H37D 109.50 no
C35 C37A H37E 109.50 no
C35 C37A H37F 109.50 no
H37D C37A H37E 109.50 no
H37D C37A H37F 109.50 no
H37E C37A H37F 109.50 no

loop_
_geom_bond_atom_site_label_1
_geom_bond_atom_site_label_2
_geom_bond_distance
_geom_bond_publ_flag
N2 C29 1.404(5) no
N2 C44 1.398(5) no
N2 C26 1.415(5) no
N1 C16 1.438(5) no
N1 C10 1.405(5) no
N1 C9 1.403(5) no
C29 C34 1.400(5) no
C29 C30 1.375(6) no
C34 C39 1.449(6) no
C34 C33 1.378(6) no
O1 C22 1.219(5) no
C23 C28 1.374(6) no
C23 C24 1.390(5) no
C23 C22 1.478(6) no
C44 C39 1.390(6) no
C44 C43 1.385(6) no
C39 C40 1.402(6) no
C25 H25 0.9300 no
C25 C26 1.381(6) no
C25 C24 1.382(6) no
C16 C21 1.364(6) no
C16 C17 1.378(6) no
C20 H20 0.9300 no
C20 C21 1.382(5) no
C20 C19 1.381(6) no
C26 C27 1.372(5) no
C10 C15 1.391(5) no
C10 C11 1.389(6) no
C28 H28 0.9300 no
C28 C27 1.378(5) no
C27 H27 0.9300 no
C18 H18 0.9300 no
C18 C19 1.379(6) no
C18 C17 1.383(6) no
C21 H21 0.9300 no
C19 C22 1.492(6) no
C9 C8 1.390(6) no
C9 C4 1.388(6) no
C15 C3 1.516(6) no
C15 C14 1.389(6) no
C24 H24 0.9300 no
C32 C33 1.396(6) no
C32 C31 1.393(6) no
C32 C35 1.529(6) no
C33 H33 0.9300 no
C30 H30 0.9300 no
C30 C31 1.390(6) no
C43 H43 0.9300 no
C43 C42 1.375(6) no
C11 H11 0.9300 no
C11 C12 1.363(6) no
C8 H8 0.9300 no
C8 C7 1.369(7) no
C41 C40 1.377(6) no
C41 C42 1.404(6) no
C41 C45 1.520(7) no
C3 C4 1.526(6) no
C3 C1 1.532(6) no
C3 C2 1.545(6) no
C40 H40 0.9300 no
C4 C5 1.392(6) no
C17 H17 0.9300 no
C42 H42 0.9300 no
C31 H31 0.9300 no
C14 H14 0.9300 no
C14 C13 1.370(7) no
C7 H7 0.9300 no
C7 C6 1.359(8) no
C35 C37 1.453(11) no
C35 C38 1.572(12) no
C35 C36 1.544(10) no
C35 C36A 1.34(3) no
C35 C38A 1.73(3) no
C35 C37A 1.66(3) no
C12 H12 0.9300 no
C12 C13 1.374(7) no
C6 H6 0.9300 no
C6 C5 1.379(7) no
C1 H1A 0.9600 no
C1 H1B 0.9600 no
C1 H1C 0.9600 no
C45 C48 1.507(7) no
C45 C46 1.521(8) no
C45 C47 1.534(9) no
C5 H5 0.9300 no
C2 H2A 0.9600 no
C2 H2B 0.9600 no
C2 H2C 0.9600 no
C13 H13 0.9300 no
C48 H48A 0.9600 no
C48 H48B 0.9600 no
C48 H48C 0.9600 no
C37 H37A 0.9600 no
C37 H37B 0.9600 no
C37 H37C 0.9600 no
C46 H46A 0.9600 no
C46 H46B 0.9600 no
C46 H46C 0.9600 no
C38 H38A 0.9600 no
C38 H38B 0.9600 no
C38 H38C 0.9600 no
C47 H47A 0.9600 no
C47 H47B 0.9600 no
C47 H47C 0.9600 no
C36 H36A 0.9600 no
C36 H36B 0.9600 no
C36 H36C 0.9600 no
C36A H36D 0.9600 no
C36A H36E 0.9600 no
C36A H36F 0.9600 no
C38A H38D 0.9600 no
C38A H38E 0.9600 no
C38A H38F 0.9600 no
C37A H37D 0.9600 no
C37A H37E 0.9600 no
C37A H37F 0.9600 no

loop_
_geom_torsion_atom_site_label_1
_geom_torsion_atom_site_label_2
_geom_torsion_atom_site_label_3
_geom_torsion_atom_site_label_4
_geom_torsion
_geom_torsion_publ_flag
N2 C29 C34 C39 -1.0(4) no
N2 C29 C34 C33 178.0(4) no
N2 C29 C30 C31 -178.1(4) no
N2 C44 C39 C34 0.2(5) no
N2 C44 C39 C40 179.6(4) no
N2 C44 C43 C42 -179.7(4) no
N2 C26 C27 C28 178.2(4) no
N1 C16 C21 C20 -177.8(4) no
N1 C16 C17 C18 175.6(4) no
N1 C10 C15 C3 -0.4(6) no
N1 C10 C15 C14 -177.9(4) no
N1 C10 C11 C12 178.7(4) no
N1 C9 C8 C7 177.1(4) no
N1 C9 C4 C3 5.8(6) no
N1 C9 C4 C5 -178.0(4) no
C29 N2 C44 C39 -0.8(4) no
C29 N2 C44 C43 -176.8(4) no
C29 N2 C26 C25 65.6(6) no
C29 N2 C26 C27 -114.8(5) no
C29 C34 C39 C44 0.5(5) no
C29 C34 C39 C40 -178.8(5) no
C29 C34 C33 C32 0.4(6) no
C29 C30 C31 C32 -0.1(7) no
C34 C29 C30 C31 1.2(6) no
C34 C39 C40 C41 179.0(4) no
C23 C28 C27 C26 1.8(7) no
C44 N2 C29 C34 1.1(4) no
C44 N2 C29 C30 -179.6(4) no
C44 N2 C26 C25 -133.2(5) no
C44 N2 C26 C27 46.4(6) no
C44 C39 C40 C41 -0.2(6) no
C44 C43 C42 C41 -1.3(7) no
C39 C34 C33 C32 179.1(4) no
C39 C44 C43 C42 4.7(7) no
C25 C26 C27 C28 -2.3(7) no
C16 N1 C10 C15 -177.3(4) no
C16 N1 C10 C11 3.2(6) no
C16 N1 C9 C8 -5.1(6) no
C16 N1 C9 C4 174.5(4) no
C20 C19 C22 O1 -144.7(5) no
C20 C19 C22 C23 37.4(6) no
C26 N2 C29 C34 164.9(4) no
C26 N2 C29 C30 -15.8(7) no
C26 N2 C44 C39 -164.9(4) no
C26 N2 C44 C43 19.1(7) no
C26 C25 C24 C23 0.3(7) no
C10 N1 C16 C21 91.3(5) no
C10 N1 C16 C17 -86.1(5) no
C10 N1 C9 C8 -174.1(4) no
C10 N1 C9 C4 5.5(6) no
C10 C15 C3 C4 10.1(6) no
C10 C15 C3 C1 131.9(4) no
C10 C15 C3 C2 -109.4(5) no
C10 C15 C14 C13 -1.8(8) no
C10 C11 C12 C13 0.1(8) no
C28 C23 C24 C25 -0.7(6) no
C28 C23 C22 O1 -143.0(5) no
C28 C23 C22 C19 34.9(6) no
C18 C19 C22 O1 32.1(7) no
C18 C19 C22 C23 -145.8(4) no
C21 C16 C17 C18 -1.8(7) no
C21 C20 C19 C18 -1.6(6) no
C21 C20 C19 C22 175.3(4) no
C19 C20 C21 C16 2.2(7) no
C19 C18 C17 C16 2.4(7) no
C9 N1 C16 C21 -78.1(5) no
C9 N1 C16 C17 104.5(5) no
C9 N1 C10 C15 -8.2(6) no
C9 N1 C10 C11 172.3(4) no
C9 C8 C7 C6 1.4(8) no
C9 C4 C5 C6 0.3(7) no
C15 C10 C11 C12 -0.8(7) no
C15 C3 C4 C9 -12.8(6) no
C15 C3 C4 C5 171.2(4) no
C15 C14 C13 C12 1.1(9) no
C24 C23 C28 C27 -0.3(7) no
C24 C23 C22 O1 33.9(7) no
C24 C23 C22 C19 -148.3(4) no
C24 C25 C26 N2 -179.2(4) no
C24 C25 C26 C27 1.2(7) no
C33 C34 C39 C44 -178.4(5) no
C33 C34 C39 C40 2.4(8) no
C33 C32 C31 C30 -0.8(7) no
C33 C32 C35 C37 -61.1(9) no
C33 C32 C35 C38 57.3(8) no
C33 C32 C35 C36 172.6(8) no
C33 C32 C35 C36A 98.(3) no
C33 C32 C35 C38A -27.1(17) no
C33 C32 C35 C37A -130.3(19) no
C30 C29 C34 C39 179.6(4) no
C30 C29 C34 C33 -1.4(6) no
C43 C44 C39 C34 176.6(4) no
C43 C44 C39 C40 -4.0(7) no
C11 C10 C15 C3 179.1(4) no
C11 C10 C15 C14 1.6(6) no
C11 C12 C13 C14 -0.2(8) no
C8 C9 C4 C3 -174.6(4) no
C8 C9 C4 C5 1.6(6) no
C8 C7 C6 C5 0.5(9) no
C3 C15 C14 C13 -179.3(5) no
C3 C4 C5 C6 176.6(5) no
C40 C41 C42 C43 -2.7(7) no
C40 C41 C45 C48 -133.1(5) no
C40 C41 C45 C46 -13.7(7) no
C40 C41 C45 C47 109.3(7) no
C22 C23 C28 C27 176.6(4) no
C22 C23 C24 C25 -177.7(4) no
C4 C9 C8 C7 -2.5(7) no
C17 C16 C21 C20 -0.5(7) no
C17 C18 C19 C20 -0.7(7) no
C17 C18 C19 C22 -177.7(4) no
C42 C41 C40 C39 3.4(6) no
C42 C41 C45 C48 51.0(7) no
C42 C41 C45 C46 170.4(5) no
C42 C41 C45 C47 -66.6(7) no
C31 C32 C33 C34 0.7(7) no
C31 C32 C35 C37 119.0(8) no
C31 C32 C35 C38 -122.6(7) no
C31 C32 C35 C36 -7.3(10) no
C31 C32 C35 C36A -82.(3) no
C31 C32 C35 C38A 153.0(16) no
C31 C32 C35 C37A 49.9(19) no
C14 C15 C3 C4 -172.5(4) no
C14 C15 C3 C1 -50.7(6) no
C14 C15 C3 C2 68.0(5) no
C7 C6 C5 C4 -1.4(9) no
C35 C32 C33 C34 -179.2(4) no
C35 C32 C31 C30 179.0(5) no
C1 C3 C4 C9 -134.7(4) no
C1 C3 C4 C5 49.2(6) no
C45 C41 C40 C39 -172.7(4) no
C45 C41 C42 C43 173.5(5) no
C2 C3 C4 C9 107.2(5) no
C2 C3 C4 C5 -68.9(6) no
